data_2242641
loop_
_publ_author_name
'Sreenatha, N. R.'
'Lakshminarayana, B. N.'
'Ganesha, D. P.'
'Gnanendra, C. R.'

_publ_section_title
;
 Crystal structure and Hirshfeld surface analysis of
 (<i>E</i>)-1-(3,5-dichloro-2-hydroxyphenyl)-3-(5-methylfuran-2-yl)prop-2-en-1-one
;
_journal_coeditor_code QM2127
_journal_issue 10
_journal_name_full 'Acta Crystallographica Section E'
_journal_page_first 1451
_journal_page_last 1454
_journal_paper_doi 10.1107/S2056989018012173
_journal_volume 74
_journal_year 2018
_chemical_formula_iupac 'C14 H10 Cl2 O3'
_chemical_formula_moiety 'C14 H10 Cl2 O3'
_chemical_formula_sum 'C14 H10 Cl2 O3'
_chemical_formula_weight 297.12
_chemical_name_systematic
;
(<i>E</i>)-1-(3,5-Dichloro-2-hydroxyphenyl)-3-(5-methylfuran-\
2-yl)prop-2-en-1-one
;
_space_group_crystal_system monoclinic
_space_group_IT_number 14
_space_group_name_Hall '-P 2ybc'
_space_group_name_H-M_alt 'P 1 21/c 1'
_symmetry_space_group_name_Hall '-P 2ybc'
_symmetry_space_group_name_H-M 'P 1 21/c 1'
_atom_sites_solution_hydrogens geom
_audit_creation_method 'form.cif (version 2.0)'
_cell_angle_alpha 90
_cell_angle_beta 105.254(6)
_cell_angle_gamma 90
_cell_formula_units_Z 4
_cell_length_a 10.831(2)
_cell_length_b 4.4020(5)
_cell_length_c 28.457(5)
_cell_measurement_reflns_used 3210
_cell_measurement_temperature 290
_cell_measurement_theta_max 25.01
_cell_measurement_theta_min 2.74
_cell_volume 1309.0(4)
_computing_cell_refinement
;
<i>SAINT</i> (Bruker, 2006)
;
_computing_data_collection
;
<i>APEX2</i> (Bruker, 2006)
;
_computing_data_reduction
;
<i>SAINT</i> (Bruker, 2006)
;
_computing_molecular_graphics
;
<i>PLATON</i> (Spek, 2009), Mercury (Macrae <i>et al.</i>,
2006)
;
_computing_publication_material
;
<i>PLATON</i> (Spek, 2009)
;
_computing_structure_refinement
;
SHELXL97 (Sheldrick, 2008)
;
_computing_structure_solution
;
SHELXS97 (Sheldrick, 2008)
;
_diffrn_ambient_temperature 290
_diffrn_detector_area_resol_mean 0.820
_diffrn_measured_fraction_theta_full 0.999
_diffrn_measured_fraction_theta_max 0.999
_diffrn_measurement_device_type 'Bruker APEXII'
_diffrn_measurement_method '<i>SAINT</i> (Bruker, 2006)'
_diffrn_radiation_type MoK\a
_diffrn_radiation_wavelength 0.71073
_diffrn_reflns_av_R_equivalents 0.0324
_diffrn_reflns_av_unetI/netI 0.0320
_diffrn_reflns_limit_h_max 12
_diffrn_reflns_limit_h_min -12
_diffrn_reflns_limit_k_max 4
_diffrn_reflns_limit_k_min -5
_diffrn_reflns_limit_l_max 33
_diffrn_reflns_limit_l_min -33
_diffrn_reflns_number 2940
_diffrn_reflns_theta_full 25.01
_diffrn_reflns_theta_max 25.01
_diffrn_reflns_theta_min 2.74
_diffrn_source graphite
_exptl_absorpt_coefficient_mu 0.495
_exptl_absorpt_correction_T_max 0.906
_exptl_absorpt_correction_T_min 0.862
_exptl_absorpt_correction_type multi-scan
_exptl_absorpt_process_details
;
(SADABS; Bruker, 2006)
;
_exptl_crystal_colour colourless
_exptl_crystal_density_diffrn 1.508
_exptl_crystal_density_method 'not measured'
_exptl_crystal_description block
_exptl_crystal_F_000 608
_exptl_crystal_size_max 0.30
_exptl_crystal_size_mid 0.28
_exptl_crystal_size_min 0.25
_refine_diff_density_max 0.303
_refine_diff_density_min -0.251
_refine_ls_extinction_expression Fc^*^=kFc[1+0.001xFc^2^\l^3^/sin(2\q)]^-1/4^
_refine_ls_goodness_of_fit_ref 1.087
_refine_ls_hydrogen_treatment constr
_refine_ls_matrix_type full
_refine_ls_number_parameters 174
_refine_ls_number_reflns 2298
_refine_ls_number_restraints 0
_refine_ls_restrained_S_all 1.087
_refine_ls_R_factor_all 0.0782
_refine_ls_R_factor_gt 0.0612
_refine_ls_shift/su_max 0.000
_refine_ls_shift/su_mean 0.000
_refine_ls_structure_factor_coef Fsqd
_refine_ls_weighting_details 'w=1/[\s^2^(Fo^2^)+(0.1367P)^2^+0.3086P] where P=(Fo^2^+2Fc^2^)/3'
_refine_ls_weighting_scheme calc
_refine_ls_wR_factor_gt 0.1820
_refine_ls_wR_factor_ref 0.2149
_reflns_number_gt 2232
_reflns_number_total 2298
_reflns_threshold_expression 'I > 2\s(I)'
_cod_data_source_file qm2127sup1.cif
_cod_data_source_block I
_cod_database_code 2242641
_shelx_space_group_comment
;
The symmetry employed for this shelxl refinement is uniquely defined
by the following loop, which should always be used as a source of
symmetry information in preference to the above space-group names.
They are only intended as comments.
;

loop_
_space_group_symop_operation_xyz
'x, y, z'
'-x, y+1/2, -z+1/2'
'-x, -y, -z'
'x, -y-1/2, z-1/2'

loop_
_atom_site_type_symbol
_atom_site_label
_atom_site_fract_x
_atom_site_fract_y
_atom_site_fract_z
_atom_site_U_iso_or_equiv
_atom_site_adp_type
_atom_site_calc_flag
_atom_site_occupancy
O O1 0.2523(3) -0.4421(6) -0.16266(9) 0.0723(9) Uani d 1
C C2 0.1549(5) -0.6402(10) -0.18009(16) 0.0753(13) Uani d 1
C C3 0.1426(5) -0.6924(10) -0.22703(16) 0.0762(13) Uani d 1
H H3 0.082501 -0.819559 -0.246999 0.091 Uiso calc 1
C C4 0.2352(5) -0.5237(9) -0.24105(13) 0.0707(12) Uani d 1
H H4 0.248630 -0.517334 -0.272006 0.085 Uiso calc 1
C C5 0.3028(5) -0.3696(9) -0.20109(13) 0.0657(12) Uani d 1
C C6 0.0879(6) -0.7575(13) -0.1441(2) 0.1026(19) Uani d 1
H H6A 0.020336 -0.892412 -0.160150 0.154 Uiso calc 1
H H6B 0.052540 -0.590266 -0.130271 0.154 Uiso calc 1
H H6C 0.147806 -0.865048 -0.118645 0.154 Uiso calc 1
C C7 0.4044(4) -0.1635(8) -0.19346(13) 0.0640(11) Uani d 1
H H7 0.433954 -0.117117 -0.220490 0.077 Uiso calc 1
C C8 0.4640(4) -0.0255(8) -0.15184(12) 0.0650(11) Uani d 1
H H8 0.438851 -0.064204 -0.123590 0.078 Uiso calc 1
C C9 0.5671(4) 0.1829(8) -0.15071(12) 0.0614(11) Uani d 1
O O10 0.5944(3) 0.2504(7) -0.18937(9) 0.0766(10) Uani d 1
C C11 0.6450(4) 0.3207(8) -0.10472(12) 0.0612(11) Uani d 1
C C12 0.6189(5) 0.2587(9) -0.05990(13) 0.0688(12) Uani d 1
H H12 0.550905 0.132823 -0.058535 0.083 Uiso calc 1
C C13 0.6944(5) 0.3854(11) -0.01815(13) 0.0777(14) Uani d 1
C C14 0.7946(5) 0.5709(10) -0.01895(13) 0.0773(14) Uani d 1
H H14 0.845172 0.653156 0.009816 0.093 Uiso calc 1
C C15 0.8201(5) 0.6350(9) -0.06256(14) 0.0683(12) Uani d 1
C C16 0.7460(4) 0.5130(9) -0.10592(12) 0.0628(11) Uani d 1
O O17 0.7747(3) 0.5862(7) -0.14744(9) 0.0786(9) Uani d 1
H H17 0.724256 0.502456 -0.170370 0.118 Uiso calc 1
Cl Cl18 0.94733(14) 0.8606(3) -0.06462(4) 0.0898(6) Uani d 1
Cl Cl19 0.66403(17) 0.3052(4) 0.03742(4) 0.1139(7) Uani d 1

loop_
_atom_site_aniso_label
_atom_site_aniso_U_11
_atom_site_aniso_U_22
_atom_site_aniso_U_33
_atom_site_aniso_U_12
_atom_site_aniso_U_13
_atom_site_aniso_U_23
O1 0.081(3) 0.0853(18) 0.0574(15) -0.0008(16) 0.0296(13) -0.0014(12)
C2 0.073(4) 0.080(3) 0.076(3) -0.001(2) 0.025(2) 0.000(2)
C3 0.072(4) 0.080(3) 0.073(3) -0.002(2) 0.012(2) -0.0048(19)
C4 0.075(4) 0.079(2) 0.057(2) 0.000(2) 0.0147(18) -0.0015(17)
C5 0.072(4) 0.074(2) 0.053(2) 0.012(2) 0.0199(17) 0.0040(15)
C6 0.101(6) 0.114(4) 0.108(4) -0.012(3) 0.055(3) 0.003(3)
C7 0.066(4) 0.073(2) 0.054(2) 0.005(2) 0.0184(17) 0.0058(15)
C8 0.077(4) 0.071(2) 0.0495(19) 0.002(2) 0.0218(17) 0.0082(15)
C9 0.070(4) 0.069(2) 0.0466(19) 0.0047(19) 0.0188(17) 0.0031(14)
O10 0.090(3) 0.0963(19) 0.0489(15) -0.0065(16) 0.0272(13) 0.0015(12)
C11 0.062(3) 0.076(2) 0.0471(19) 0.0067(19) 0.0168(16) 0.0021(15)
C12 0.074(4) 0.085(2) 0.049(2) -0.005(2) 0.0183(17) 0.0051(17)
C13 0.092(4) 0.095(3) 0.050(2) -0.001(3) 0.025(2) 0.0022(19)
C14 0.088(4) 0.089(3) 0.052(2) -0.001(3) 0.0136(19) -0.0048(18)
C15 0.071(4) 0.073(2) 0.062(2) -0.002(2) 0.0202(19) -0.0013(17)
C16 0.061(3) 0.076(2) 0.0537(19) 0.004(2) 0.0202(16) 0.0046(16)
O17 0.086(3) 0.0982(19) 0.0562(15) -0.0112(17) 0.0270(13) 0.0045(13)
Cl18 0.0900(14) 0.0995(9) 0.0818(8) -0.0179(7) 0.0260(6) -0.0063(5)
Cl19 0.1348(17) 0.1627(14) 0.0488(7) -0.0341(10) 0.0326(7) -0.0011(6)

loop_
_atom_type_symbol
_atom_type_description
_atom_type_scat_dispersion_real
_atom_type_scat_dispersion_imag
_atom_type_scat_source
C C 0.0033 0.0016 'International Tables Vol C Tables 4.2.6.8 and 6.1.1.4'
H H 0.0000 0.0000 'International Tables Vol C Tables 4.2.6.8 and 6.1.1.4'
O O 0.0106 0.0060 'International Tables Vol C Tables 4.2.6.8 and 6.1.1.4'
N N 0.0061 0.0033 'International Tables Vol C Tables 4.2.6.8 and 6.1.1.4'
Cl Cl 0.1484 0.1585 'International Tables Vol C Tables 4.2.6.8 and 6.1.1.4'

loop_
_geom_angle_atom_site_label_1
_geom_angle_atom_site_label_2
_geom_angle_atom_site_label_3
_geom_angle
C2 O1 C5 106.9(3)
C3 C2 O1 110.0(4)
C3 C2 C6 133.8(5)
O1 C2 C6 116.2(4)
C2 C3 C4 107.9(4)
C2 C3 H3 126.0
C4 C3 H3 126.0
C5 C4 C3 107.3(4)
C5 C4 H4 126.4
C3 C4 H4 126.4
C4 C5 O1 108.0(4)
C4 C5 C7 133.0(4)
O1 C5 C7 119.1(3)
C2 C6 H6A 109.5
C2 C6 H6B 109.5
H6A C6 H6B 109.5
C2 C6 H6C 109.5
H6A C6 H6C 109.5
H6B C6 H6C 109.5
C8 C7 C5 127.5(4)
C8 C7 H7 116.2
C5 C7 H7 116.2
C7 C8 C9 120.0(3)
C7 C8 H8 120.0
C9 C8 H8 120.0
O10 C9 C8 119.6(3)
O10 C9 C11 117.9(4)
C8 C9 C11 122.5(3)
C16 C11 C12 119.3(3)
C16 C11 C9 119.7(3)
C12 C11 C9 121.1(4)
C13 C12 C11 119.4(4)
C13 C12 H12 120.3
C11 C12 H12 120.3
C14 C13 C12 121.7(4)
C14 C13 Cl19 118.7(3)
C12 C13 Cl19 119.6(4)
C13 C14 C15 119.3(4)
C13 C14 H14 120.3
C15 C14 H14 120.3
C14 C15 C16 121.1(4)
C14 C15 Cl18 120.4(3)
C16 C15 Cl18 118.4(3)
O17 C16 C11 122.4(3)
O17 C16 C15 118.4(4)
C11 C16 C15 119.2(3)
C16 O17 H17 109.5

loop_
_geom_bond_atom_site_label_1
_geom_bond_atom_site_label_2
_geom_bond_distance
O1 C2 1.358(6)
O1 C5 1.382(5)
C2 C3 1.327(6)
C2 C6 1.495(6)
C3 C4 1.389(7)
C3 H3 0.9300
C4 C5 1.361(5)
C4 H4 0.9300
C5 C7 1.399(6)
C6 H6A 0.9600
C6 H6B 0.9600
C6 H6C 0.9600
C7 C8 1.337(5)
C7 H7 0.9300
C8 C9 1.439(6)
C8 H8 0.9300
C9 O10 1.248(4)
C9 C11 1.487(5)
C11 C16 1.390(6)
C11 C12 1.404(5)
C12 C13 1.372(6)
C12 H12 0.9300
C13 C14 1.363(6)
C13 Cl19 1.734(4)
C14 C15 1.370(5)
C14 H14 0.9300
C15 C16 1.391(5)
C15 Cl18 1.712(5)
C16 O17 1.338(4)
O17 H17 0.8200

loop_
_geom_hbond_atom_site_label_D
_geom_hbond_atom_site_label_H
_geom_hbond_atom_site_label_A
_geom_hbond_site_symmetry_A
_geom_hbond_distance_DH
_geom_hbond_distance_HA
_geom_hbond_distance_DA
_geom_hbond_angle_DHA
O17 H17 O10 . 0.82 1.76 2.489(4) 147
C4 H4 O10 2_644 0.93 2.54 3.272(6) 135
C7 H7 O10 2_644 0.93 2.57 3.359(4) 143

loop_
_geom_torsion_atom_site_label_1
_geom_torsion_atom_site_label_2
_geom_torsion_atom_site_label_3
_geom_torsion_atom_site_label_4
_geom_torsion
C5 O1 C2 C3 -0.2(5)
C5 O1 C2 C6 178.3(4)
O1 C2 C3 C4 0.1(6)
C6 C2 C3 C4 -178.0(6)
C2 C3 C4 C5 -0.1(5)
C3 C4 C5 O1 0.0(5)
C3 C4 C5 C7 -178.7(5)
C2 O1 C5 C4 0.1(5)
C2 O1 C5 C7 179.0(4)
C4 C5 C7 C8 -179.8(4)
O1 C5 C7 C8 1.6(7)
C5 C7 C8 C9 -179.6(4)
C7 C8 C9 O10 5.1(6)
C7 C8 C9 C11 -174.1(4)
O10 C9 C11 C16 -1.2(6)
C8 C9 C11 C16 178.0(4)
O10 C9 C11 C12 179.1(4)
C8 C9 C11 C12 -1.7(6)
C16 C11 C12 C13 -0.9(6)
C9 C11 C12 C13 178.7(4)
C11 C12 C13 C14 0.1(7)
C11 C12 C13 Cl19 -179.1(3)
C12 C13 C14 C15 0.6(7)
Cl19 C13 C14 C15 179.7(3)
C13 C14 C15 C16 -0.3(7)
C13 C14 C15 Cl18 -178.6(4)
C12 C11 C16 O17 -178.7(4)
C9 C11 C16 O17 1.6(6)
C12 C11 C16 C15 1.2(6)
C9 C11 C16 C15 -178.5(4)
C14 C15 C16 O17 179.4(4)
Cl18 C15 C16 O17 -2.3(6)
C14 C15 C16 C11 -0.6(7)
Cl18 C15 C16 C11 177.8(3)

_cod_database_fobs_code 2242641
